data_7016329
loop_
_publ_author_name
'Dost\'al, Libor'
'Jambor, Roman'
'R\%u\<zi\<cka, Ale\<s'
'Jir\'asko, Robert'
'Hole\<cek, Jaroslav'
'De Proft, Frank'

_publ_section_title
;
 OCO and NCO chelated derivatives of heavier group 15 elements. Study
 on possibility of cyclization reaction via intramolecular ether bond
 cleavage.
;
_journal_issue 35
_journal_name_full 'Dalton transactions (Cambridge, England : 2003)'
_journal_page_first 8922
_journal_page_last 8934
_journal_paper_doi 10.1039/c1dt10234f
_journal_volume 40
_journal_year 2011
_chemical_formula_moiety 'C14 H22 Bi Cl2 N O'
_chemical_formula_sum 'C14 H22 Bi Cl2 N O'
_chemical_formula_weight 500.21
_chemical_name_systematic
;
?
;
_space_group_IT_number 14
_symmetry_cell_setting monoclinic
_symmetry_space_group_name_Hall '-P 2ybc'
_symmetry_space_group_name_H-M 'P 1 21/c 1'
_atom_sites_solution_hydrogens geom
_atom_sites_solution_primary direct
_atom_sites_solution_secondary difmap
_audit_creation_method SHELXL-97
_cell_angle_alpha 90
_cell_angle_beta 112.714(4)
_cell_angle_gamma 90
_cell_formula_units_Z 4
_cell_length_a 9.21985(4)
_cell_length_b 11.7940(7)
_cell_length_c 17.0903(11)
_cell_measurement_reflns_used 12098
_cell_measurement_temperature 150(1)
_cell_measurement_theta_max 27.5
_cell_measurement_theta_min 1
_cell_volume 1714.25(16)
_computing_cell_refinement 'COLLECT and DENZO'
_computing_data_collection 'COLLECT (Hooft, 1998) and DENZO (Otwinowski & Minor, 1997)'
_computing_data_reduction 'COLLECT and DENZO'
_computing_molecular_graphics 'PLATON (Spek, 2003)'
_computing_publication_material 'SHELXL-97 (Sheldrick, 1997)'
_computing_structure_refinement 'SHELXL-97 (Sheldrick, 1997)'
_computing_structure_solution 'SIR92 (Altomare et al., 1994)'
_diffrn_ambient_temperature 150(1)
_diffrn_detector_area_resol_mean 9.091
_diffrn_measured_fraction_theta_full 0.981
_diffrn_measured_fraction_theta_max 0.981
_diffrn_measurement_device_type 'Bruker Nonius KappaCCD area detector'
_diffrn_measurement_method '\f and \w scans to fill the Ewald sphere'
_diffrn_radiation_monochromator graphite
_diffrn_radiation_source 'fine-focus sealed tube'
_diffrn_radiation_type MoK\a
_diffrn_radiation_wavelength 0.71073
_diffrn_reflns_av_R_equivalents 0.0556
_diffrn_reflns_av_sigmaI/netI 0.0421
_diffrn_reflns_limit_h_max 11
_diffrn_reflns_limit_h_min -10
_diffrn_reflns_limit_k_max 14
_diffrn_reflns_limit_k_min -15
_diffrn_reflns_limit_l_max 19
_diffrn_reflns_limit_l_min -22
_diffrn_reflns_number 12032
_diffrn_reflns_theta_full 27.50
_diffrn_reflns_theta_max 27.50
_diffrn_reflns_theta_min 2.16
_diffrn_standards_number 0
_exptl_absorpt_coefficient_mu 10.590
_exptl_absorpt_correction_T_max 0.372
_exptl_absorpt_correction_T_min 0.175
_exptl_absorpt_correction_type integration
_exptl_absorpt_process_details
;
Gaussian integration (Coppens, 1970)
;
_exptl_crystal_colour colourless
_exptl_crystal_density_diffrn 1.938
_exptl_crystal_density_method 'not measured'
_exptl_crystal_description block
_exptl_crystal_F_000 952
_exptl_crystal_size_max 0.26
_exptl_crystal_size_mid 0.20
_exptl_crystal_size_min 0.14
_refine_diff_density_max 5.265
_refine_diff_density_min -1.786
_refine_diff_density_rms 0.213
_refine_ls_extinction_method none
_refine_ls_goodness_of_fit_ref 1.123
_refine_ls_hydrogen_treatment constr
_refine_ls_matrix_type full
_refine_ls_number_parameters 172
_refine_ls_number_reflns 3853
_refine_ls_number_restraints 0
_refine_ls_restrained_S_all 1.123
_refine_ls_R_factor_all 0.0564
_refine_ls_R_factor_gt 0.0423
_refine_ls_shift/su_max 0.000
_refine_ls_shift/su_mean 0.000
_refine_ls_structure_factor_coef Fsqd
_refine_ls_weighting_details 'calc w=1/[\s^2^(Fo^2^)+(0.0367P)^2^+14.5008P] where P=(Fo^2^+2Fc^2^)/3'
_refine_ls_weighting_scheme calc
_refine_ls_wR_factor_gt 0.0927
_refine_ls_wR_factor_ref 0.1023
_reflns_number_gt 3223
_reflns_number_total 3853
_reflns_threshold_expression >2sigma(I)
_cod_data_source_file c1dt10234f.txt
_cod_data_source_block 10
_cod_original_sg_symbol_H-M 'P 21/c'
_cod_database_code 7016329

loop_
_symmetry_equiv_pos_as_xyz
'x, y, z'
'-x, y+1/2, -z+1/2'
'-x, -y, -z'
'x, -y-1/2, z-1/2'

loop_
_atom_site_label
_atom_site_type_symbol
_atom_site_fract_x
_atom_site_fract_y
_atom_site_fract_z
_atom_site_U_iso_or_equiv
_atom_site_adp_type
_atom_site_occupancy
_atom_site_symmetry_multiplicity
_atom_site_calc_flag
_atom_site_refinement_flags
Bi1 Bi 0.69317(3) 0.38066(2) 0.107122(16) 0.02560(10) Uani 1 1 d .
Cl2 Cl 0.9328(3) 0.2530(2) 0.11292(15) 0.0466(6) Uani 1 1 d .
Cl1 Cl 0.4408(3) 0.5039(2) 0.10524(14) 0.0446(5) Uani 1 1 d .
N1 N 0.8779(9) 0.5377(6) 0.1454(4) 0.0369(16) Uani 1 1 d .
C11 C 0.4711(11) 0.1297(7) 0.1246(5) 0.039(2) Uani 1 1 d .
C2 C 0.9308(9) 0.4470(7) 0.2847(5) 0.0275(16) Uani 1 1 d .
C6 C 0.7373(10) 0.3167(6) 0.2950(5) 0.0290(16) Uani 1 1 d .
O1 O 0.5794(7) 0.2221(5) 0.1682(4) 0.0385(14) Uani 1 1 d .
C4 C 0.9431(11) 0.3859(7) 0.4208(5) 0.0380(19) Uani 1 1 d .
H4 H 0.9923 0.3876 0.4796 0.046 Uiso 1 1 d R
C3 C 1.0040(10) 0.4487(7) 0.3734(5) 0.0363(19) Uani 1 1 d .
H3 H 1.0940 0.4923 0.3996 0.044 Uiso 1 1 d R
C8 C 0.9483(13) 0.5544(9) 0.0820(6) 0.049(2) Uani 1 1 d .
H8A H 0.8682 0.5739 0.0281 0.059 Uiso 1 1 d R
H8B H 0.9997 0.4858 0.0764 0.059 Uiso 1 1 d R
H8C H 1.0240 0.6146 0.1007 0.059 Uiso 1 1 d R
C5 C 0.8124(10) 0.3187(7) 0.3837(5) 0.0322(18) Uani 1 1 d .
H5 H 0.7733 0.2757 0.4168 0.039 Uiso 1 1 d R
C10 C 0.5918(10) 0.2470(7) 0.2530(5) 0.0349(18) Uani 1 1 d .
H10A H 0.5971 0.1776 0.2844 0.042 Uiso 1 1 d R
H10B H 0.4999 0.2895 0.2503 0.042 Uiso 1 1 d R
C9 C 0.8000(14) 0.6441(8) 0.1533(7) 0.055(3) Uani 1 1 d .
H9A H 0.8748 0.7051 0.1686 0.065 Uiso 1 1 d R
H9B H 0.7576 0.6355 0.1962 0.065 Uiso 1 1 d R
H9C H 0.7164 0.6608 0.1000 0.065 Uiso 1 1 d R
C1 C 0.7972(9) 0.3831(6) 0.2471(4) 0.0244(14) Uani 1 1 d .
C7 C 1.0008(10) 0.5079(8) 0.2290(5) 0.0376(19) Uani 1 1 d .
H7A H 1.0551 0.5758 0.2574 0.045 Uiso 1 1 d R
H7B H 1.0772 0.4584 0.2202 0.045 Uiso 1 1 d R
C14 C 0.5459(13) 0.0178(8) 0.1594(6) 0.050(2) Uani 1 1 d .
H14A H 0.6488 0.0141 0.1578 0.060 Uiso 1 1 d R
H14B H 0.4823 -0.0429 0.1262 0.060 Uiso 1 1 d R
H14C H 0.5545 0.0109 0.2170 0.060 Uiso 1 1 d R
C12 C 0.4542(15) 0.1442(9) 0.0331(6) 0.059(3) Uani 1 1 d .
H12A H 0.4135 0.2185 0.0139 0.070 Uiso 1 1 d R
H12B H 0.3817 0.0881 -0.0008 0.070 Uiso 1 1 d R
H12C H 0.5536 0.1349 0.0280 0.070 Uiso 1 1 d R
C13 C 0.3167(13) 0.1465(12) 0.1324(10) 0.080(4) Uani 1 1 d .
H13A H 0.3321 0.1509 0.1912 0.097 Uiso 1 1 d R
H13B H 0.2500 0.0831 0.1066 0.097 Uiso 1 1 d R
H13C H 0.2683 0.2151 0.1041 0.097 Uiso 1 1 d R

loop_
_atom_site_aniso_label
_atom_site_aniso_U_11
_atom_site_aniso_U_22
_atom_site_aniso_U_33
_atom_site_aniso_U_23
_atom_site_aniso_U_13
_atom_site_aniso_U_12
Bi1 0.03196(16) 0.02713(16) 0.01615(14) 0.00236(11) 0.00758(10) 0.00293(12)
Cl2 0.0541(13) 0.0507(13) 0.0370(11) 0.0003(10) 0.0196(10) 0.0227(11)
Cl1 0.0447(12) 0.0596(14) 0.0304(10) 0.0069(10) 0.0153(9) 0.0178(11)
N1 0.051(4) 0.037(4) 0.024(3) 0.002(3) 0.015(3) -0.001(3)
C11 0.039(4) 0.039(5) 0.031(4) -0.001(4) 0.004(3) -0.015(4)
C2 0.030(4) 0.031(4) 0.017(3) -0.004(3) 0.005(3) 0.002(3)
C6 0.039(4) 0.028(4) 0.021(4) -0.001(3) 0.012(3) 0.004(3)
O1 0.047(4) 0.042(3) 0.024(3) -0.002(2) 0.011(3) -0.018(3)
C4 0.048(5) 0.039(5) 0.018(4) -0.005(3) 0.003(3) 0.005(4)
C3 0.031(4) 0.038(5) 0.031(4) -0.009(4) 0.003(3) 0.002(3)
C8 0.058(6) 0.057(6) 0.039(5) -0.003(4) 0.026(5) -0.023(5)
C5 0.047(5) 0.029(4) 0.023(4) 0.008(3) 0.017(4) 0.011(4)
C10 0.046(5) 0.039(4) 0.022(4) 0.004(3) 0.016(4) -0.007(4)
C9 0.077(8) 0.039(5) 0.039(5) 0.010(4) 0.013(5) 0.011(5)
C1 0.033(4) 0.024(3) 0.014(3) 0.001(3) 0.007(3) 0.009(3)
C7 0.033(4) 0.045(5) 0.030(4) 0.000(4) 0.008(3) -0.011(4)
C14 0.068(7) 0.041(5) 0.038(5) 0.000(4) 0.018(5) -0.004(5)
C12 0.076(8) 0.051(6) 0.030(5) -0.003(4) 0.000(5) -0.021(6)
C13 0.033(5) 0.092(9) 0.111(12) -0.025(9) 0.021(6) -0.008(6)

loop_
_atom_type_symbol
_atom_type_description
_atom_type_scat_dispersion_real
_atom_type_scat_dispersion_imag
_atom_type_scat_source
C C 0.0033 0.0016 'International Tables Vol C Tables 4.2.6.8 and 6.1.1.4'
H H 0.0000 0.0000 'International Tables Vol C Tables 4.2.6.8 and 6.1.1.4'
O O 0.0106 0.0060 'International Tables Vol C Tables 4.2.6.8 and 6.1.1.4'
N N 0.0061 0.0033 'International Tables Vol C Tables 4.2.6.8 and 6.1.1.4'
Cl Cl 0.1484 0.1585 'International Tables Vol C Tables 4.2.6.8 and 6.1.1.4'
Bi Bi -4.1077 10.2566 'International Tables Vol C Tables 4.2.6.8 and 6.1.1.4'

loop_
_exptl_crystal_face_index_h
_exptl_crystal_face_index_k
_exptl_crystal_face_index_l
_exptl_crystal_face_perp_dist
0 0 1 0.069
0 0 -1 0.034
1 0 0 0.063
-1 0 0 0.117
0 1 0 0.090
0 -1 0 0.102
-1 1 0 0.080

loop_
_geom_angle_atom_site_label_1
_geom_angle_atom_site_label_2
_geom_angle_atom_site_label_3
_geom_angle
C1 Bi1 N1 74.5(3)
C1 Bi1 O1 69.0(2)
N1 Bi1 O1 143.5(2)
C1 Bi1 Cl2 87.68(19)
N1 Bi1 Cl2 86.27(19)
O1 Bi1 Cl2 92.11(16)
C1 Bi1 Cl1 91.01(19)
N1 Bi1 Cl1 95.92(19)
O1 Bi1 Cl1 84.96(16)
Cl2 Bi1 Cl1 177.05(8)
C8 N1 C9 108.7(8)
C8 N1 C7 110.5(7)
C9 N1 C7 109.3(7)
C8 N1 Bi1 111.5(5)
C9 N1 Bi1 110.9(6)
C7 N1 Bi1 105.9(5)
O1 C11 C13 110.0(8)
O1 C11 C14 109.4(7)
C13 C11 C14 112.9(9)
O1 C11 C12 102.6(7)
C13 C11 C12 110.7(10)
C14 C11 C12 110.8(9)
C1 C2 C3 119.0(7)
C1 C2 C7 119.1(7)
C3 C2 C7 121.8(7)
C1 C6 C5 119.0(7)
C1 C6 C10 120.8(7)
C5 C6 C10 120.2(7)
C10 O1 C11 115.8(6)
C10 O1 Bi1 112.1(4)
C11 O1 Bi1 129.9(5)
C3 C4 C5 121.7(7)
C3 C4 H4 119.1
C5 C4 H4 119.1
C4 C3 C2 119.7(8)
C4 C3 H3 120.5
C2 C3 H3 119.8
N1 C8 H8A 110.0
N1 C8 H8B 109.5
H8A C8 H8B 109.5
N1 C8 H8C 108.9
H8A C8 H8C 109.5
H8B C8 H8C 109.5
C4 C5 C6 119.2(7)
C4 C5 H5 120.6
C6 C5 H5 120.2
O1 C10 C6 107.6(6)
O1 C10 H10A 110.6
C6 C10 H10A 110.7
O1 C10 H10B 109.2
C6 C10 H10B 110.1
H10A C10 H10B 108.6
N1 C9 H9A 109.7
N1 C9 H9B 109.6
H9A C9 H9B 109.5
N1 C9 H9C 109.1
H9A C9 H9C 109.5
H9B C9 H9C 109.5
C2 C1 C6 121.4(7)
C2 C1 Bi1 116.8(5)
C6 C1 Bi1 121.7(5)
N1 C7 C2 111.3(7)
N1 C7 H7A 109.9
C2 C7 H7A 109.8
N1 C7 H7B 108.9
C2 C7 H7B 108.8
H7A C7 H7B 108.1
C11 C14 H14A 109.7
C11 C14 H14B 109.9
H14A C14 H14B 109.5
C11 C14 H14C 108.9
H14A C14 H14C 109.5
H14B C14 H14C 109.5
C11 C12 H12A 109.0
C11 C12 H12B 108.4
H12A C12 H12B 109.5
C11 C12 H12C 111.1
H12A C12 H12C 109.5
H12B C12 H12C 109.5
C11 C13 H13A 109.9
C11 C13 H13B 108.6
H13A C13 H13B 109.5
C11 C13 H13C 109.9
H13A C13 H13C 109.5
H13B C13 H13C 109.5

loop_
_geom_bond_atom_site_label_1
_geom_bond_atom_site_label_2
_geom_bond_distance
Bi1 C1 2.208(7)
Bi1 N1 2.428(7)
Bi1 O1 2.556(6)
Bi1 Cl2 2.644(2)
Bi1 Cl1 2.733(2)
N1 C8 1.475(11)
N1 C9 1.479(12)
N1 C7 1.483(11)
C11 O1 1.470(10)
C11 C13 1.493(14)
C11 C14 1.502(13)
C11 C12 1.520(13)
C2 C1 1.373(11)
C2 C3 1.401(11)
C2 C7 1.522(11)
C6 C1 1.392(11)
C6 C5 1.401(11)
C6 C10 1.500(12)
O1 C10 1.440(9)
C4 C3 1.368(13)
C4 C5 1.376(13)
C4 H4 0.9300
C3 H3 0.9299
C8 H8A 0.9600
C8 H8B 0.9600
C8 H8C 0.9600
C5 H5 0.9300
C10 H10A 0.9699
C10 H10B 0.9699
C9 H9A 0.9600
C9 H9B 0.9599
C9 H9C 0.9600
C7 H7A 0.9700
C7 H7B 0.9699
C14 H14A 0.9600
C14 H14B 0.9600
C14 H14C 0.9599
C12 H12A 0.9600
C12 H12B 0.9600
C12 H12C 0.9599
C13 H13A 0.9600
C13 H13B 0.9599
C13 H13C 0.9600
